data_7125840
loop_
_publ_author_name
'Vr\'ana, Jan'
'Samsonov, Maksim A.'
'N\<emec, Vlastimil'
'R\%u\<Zi\<cka, Ale\<s'

_publ_section_title
;
 Access to the most sterically crowded anilines via non-catalysed C-C
 coupling reactions.
;
_journal_issue 16
_journal_name_full 'Chemical communications (Cambridge, England)'
_journal_page_first 2487
_journal_page_last 2490
_journal_paper_doi 10.1039/c9cc09497k
_journal_volume 56
_journal_year 2020
_chemical_formula_sum 'C43 H49 Cl2 N O2'
_chemical_formula_weight 682.73
_space_group_crystal_system monoclinic
_space_group_IT_number 11
_space_group_name_Hall '-P 2yb'
_space_group_name_H-M_alt 'P 1 21/m 1'
_atom_sites_solution_hydrogens mixed
_atom_sites_solution_primary dual
_atom_sites_solution_secondary difmap
_audit_creation_method SHELXL-2017/1
_audit_update_record
;
2019-09-30 deposited with the CCDC.	2020-01-21 downloaded from the CCDC.
;
_cell_angle_alpha 90
_cell_angle_beta 98.680(2)
_cell_angle_gamma 90
_cell_formula_units_Z 2
_cell_length_a 8.0461(4)
_cell_length_b 25.3743(11)
_cell_length_c 9.3223(5)
_cell_measurement_reflns_used 9903
_cell_measurement_temperature 150(2)
_cell_measurement_theta_max 28.20
_cell_measurement_theta_min 2.35
_cell_volume 1881.48(16)
_computing_cell_refinement 'APEX3 v2016.9-0 (Bruker AXS)'
_computing_data_collection 'Bruker Instrument Service vV6.2.3'
_computing_data_reduction 'SAINT V8.37A (Bruker AXS Inc., 2015)'
_computing_molecular_graphics 'Bruker SHELXTL'
_computing_publication_material 'Bruker SHELXTL'
_computing_structure_refinement 'SHELXL-2017/1 (Sheldrick, 2017)'
_computing_structure_solution 'SHELXT 2014/5 (Sheldrick, 2014)'
_diffrn_ambient_temperature 150(2)
_diffrn_detector_area_resol_mean 10.4167
_diffrn_measured_fraction_theta_full 0.996
_diffrn_measured_fraction_theta_max 0.996
_diffrn_measurement_device_type 'Bruker D8 - Venture'
_diffrn_measurement_method '\f and \w scans to fill the Ewald sphere'
_diffrn_radiation_type MoK\a
_diffrn_radiation_wavelength 0.71073
_diffrn_reflns_av_R_equivalents 0.0749
_diffrn_reflns_av_unetI/netI 0.0372
_diffrn_reflns_Laue_measured_fraction_full 0.996
_diffrn_reflns_Laue_measured_fraction_max 0.996
_diffrn_reflns_limit_h_max 10
_diffrn_reflns_limit_h_min -10
_diffrn_reflns_limit_k_max 33
_diffrn_reflns_limit_k_min -33
_diffrn_reflns_limit_l_max 12
_diffrn_reflns_limit_l_min -12
_diffrn_reflns_number 45673
_diffrn_reflns_point_group_measured_fraction_full 0.996
_diffrn_reflns_point_group_measured_fraction_max 0.996
_diffrn_reflns_theta_full 25.242
_diffrn_reflns_theta_max 28.336
_diffrn_reflns_theta_min 2.351
_diffrn_source 'sealed X-ray tube'
_exptl_absorpt_coefficient_mu 0.209
_exptl_absorpt_correction_T_max 0.8621
_exptl_absorpt_correction_T_min 0.7561
_exptl_absorpt_correction_type multi-scan
_exptl_absorpt_process_details
;
SADABS-2016/2 - Bruker AXS area detector
scaling and absorption correction
;
_exptl_crystal_colour yellow
_exptl_crystal_density_diffrn 1.205
_exptl_crystal_description prism
_exptl_crystal_F_000 728
_exptl_crystal_size_max 1.514
_exptl_crystal_size_mid 0.808
_exptl_crystal_size_min 0.548
_refine_diff_density_max 0.387
_refine_diff_density_min -0.326
_refine_diff_density_rms 0.054
_refine_ls_extinction_method none
_refine_ls_goodness_of_fit_ref 1.074
_refine_ls_hydrogen_treatment mixed
_refine_ls_matrix_type full
_refine_ls_number_parameters 257
_refine_ls_number_reflns 4789
_refine_ls_number_restraints 40
_refine_ls_restrained_S_all 1.084
_refine_ls_R_factor_all 0.0844
_refine_ls_R_factor_gt 0.0653
_refine_ls_shift/su_max 0.000
_refine_ls_shift/su_mean 0.000
_refine_ls_structure_factor_coef Fsqd
_refine_ls_weighting_details 'w=1/[\s^2^(Fo^2^)+(0.0673P)^2^+1.4983P] where P=(Fo^2^+2Fc^2^)/3'
_refine_ls_weighting_scheme calc
_refine_ls_wR_factor_gt 0.1573
_refine_ls_wR_factor_ref 0.1683
_reflns_Friedel_coverage 0.000
_reflns_number_gt 3812
_reflns_number_total 4789
_reflns_threshold_expression 'I > 2\s(I)'
_cod_data_source_file c9cc09497k2.cif
_cod_data_source_block jvr190108N1
_cod_depositor_comments 'Adding full bibliography for 7125838--7125846.cif.'
_cod_original_sg_symbol_H-M 'P 21/m'
_cod_database_code 7125840
_shelx_shelxl_version_number 2017/1
_shelx_space_group_comment
;
The symmetry employed for this shelxl refinement is uniquely defined
by the following loop, which should always be used as a source of
symmetry information in preference to the above space-group names.
They are only intended as comments.
;
_shelx_estimated_absorpt_t_min 0.743
_shelx_estimated_absorpt_t_max 0.894
_exptl_absorpt_special_details
;
The ratio of minimum to maximum
apparent transmission was 0.878
;

loop_
_space_group_symop_operation_xyz
'x, y, z'
'-x, y+1/2, -z'
'-x, -y, -z'
'x, -y-1/2, z'

loop_
_atom_site_label
_atom_site_type_symbol
_atom_site_fract_x
_atom_site_fract_y
_atom_site_fract_z
_atom_site_U_iso_or_equiv
_atom_site_adp_type
_atom_site_occupancy
_atom_site_site_symmetry_order
_atom_site_calc_flag
_atom_site_refinement_flags_posn
_atom_site_refinement_flags_adp
_atom_site_refinement_flags_occupancy
_atom_site_disorder_assembly
_atom_site_disorder_group
O1 O -0.11174(15) 0.35435(5) 1.56451(14) 0.0260(3) Uani 1 1 d . . . . .
N1 N -0.2020(3) 0.250000 1.6590(2) 0.0236(5) Uani 1 2 d S T P . .
H1 H -0.177(3) 0.2784(8) 1.704(2) 0.020(5) Uiso 1 1 d . . . . .
C1 C -0.2950(3) 0.250000 1.5231(2) 0.0181(4) Uani 1 2 d S T P . .
C2 C -0.3394(2) 0.29834(7) 1.45033(17) 0.0186(3) Uani 1 1 d . . . . .
C3 C -0.4093(2) 0.29697(7) 1.30444(18) 0.0225(4) Uani 1 1 d . . . . .
H3 H -0.435020 0.329205 1.254128 0.027 Uiso 1 1 calc R U . . .
C4 C -0.4422(3) 0.250000 1.2309(3) 0.0246(5) Uani 1 2 d S T P . .
H4 H -0.487120 0.250000 1.130629 0.030 Uiso 1 2 calc R U P . .
C5 C -0.2925(2) 0.35068(7) 1.52815(18) 0.0210(3) Uani 1 1 d . . . . .
C6 C -0.0192(2) 0.33957(8) 1.4527(2) 0.0322(4) Uani 1 1 d . . . . .
H6A H 0.098019 0.350824 1.478713 0.048 Uiso 1 1 calc R U . . .
H6B H -0.068227 0.356486 1.361600 0.048 Uiso 1 1 calc R U . . .
H6C H -0.023410 0.301203 1.440685 0.048 Uiso 1 1 calc R U . . .
C7 C -0.3608(2) 0.39991(7) 1.44174(18) 0.0219(4) Uani 1 1 d . . . . .
C8 C -0.5319(2) 0.40464(8) 1.3874(2) 0.0268(4) Uani 1 1 d . . . . .
H8 H -0.605772 0.376376 1.399940 0.032 Uiso 1 1 calc R U . . .
C9 C -0.5958(2) 0.44984(8) 1.3154(2) 0.0295(4) Uani 1 1 d . . . . .
C10 C -0.4875(3) 0.49135(7) 1.3002(2) 0.0296(4) Uani 1 1 d . . . . .
H10 H -0.530507 0.522502 1.251572 0.036 Uiso 1 1 calc R U . . .
C11 C -0.3180(3) 0.48821(7) 1.3544(2) 0.0282(4) Uani 1 1 d . . . . .
C12 C -0.2563(2) 0.44219(7) 1.42568(19) 0.0246(4) Uani 1 1 d . . . . .
H12 H -0.140174 0.439848 1.463892 0.030 Uiso 1 1 calc R U . . .
C13 C -0.7795(3) 0.45409(10) 1.2541(3) 0.0463(6) Uani 1 1 d . . . . .
H13A H -0.801459 0.488521 1.207481 0.070 Uiso 1 1 calc R U . . .
H13B H -0.809447 0.426123 1.182405 0.070 Uiso 1 1 calc R U . . .
H13C H -0.847021 0.450402 1.332670 0.070 Uiso 1 1 calc R U . . .
C14 C -0.2022(3) 0.53332(8) 1.3351(3) 0.0404(5) Uani 1 1 d . . . . .
H14A H -0.087582 0.524397 1.379931 0.061 Uiso 1 1 calc R U . . .
H14B H -0.203957 0.540006 1.231335 0.061 Uiso 1 1 calc R U . . .
H14C H -0.239644 0.564951 1.381388 0.061 Uiso 1 1 calc R U . . .
C15 C -0.3571(2) 0.35563(7) 1.67497(19) 0.0255(4) Uani 1 1 d . . . . .
C16 C -0.5138(3) 0.33607(8) 1.6936(2) 0.0320(4) Uani 1 1 d . . . . .
H16 H -0.577439 0.316288 1.617978 0.038 Uiso 1 1 calc R U . . .
C17 C -0.5791(3) 0.34512(10) 1.8224(2) 0.0459(6) Uani 1 1 d . . . . .
C18 C -0.4836(4) 0.37321(11) 1.9317(2) 0.0544(8) Uani 1 1 d . . . . .
H18 H -0.527412 0.379737 2.019080 0.065 Uiso 1 1 calc R U . . .
C19 C -0.3252(4) 0.39223(10) 1.9174(2) 0.0522(7) Uani 1 1 d . . . . .
C20 C -0.2632(3) 0.38369(8) 1.7871(2) 0.0374(5) Uani 1 1 d . . . . .
H20 H -0.156064 0.397167 1.775099 0.045 Uiso 1 1 calc R U . . .
C21 C -0.7512(4) 0.32556(13) 1.8394(3) 0.0676(9) Uani 1 1 d . . . . .
H21A H -0.744997 0.305835 1.930439 0.101 Uiso 1 1 calc R U . . .
H21B H -0.793457 0.302473 1.757765 0.101 Uiso 1 1 calc R U . . .
H21C H -0.827309 0.355621 1.841147 0.101 Uiso 1 1 calc R U . . .
C22 C -0.2226(6) 0.42321(14) 2.0372(3) 0.0840(12) Uani 1 1 d . . . . .
H22A H -0.267965 0.459008 2.039075 0.126 Uiso 1 1 calc R U . . .
H22B H -0.105553 0.424833 2.020051 0.126 Uiso 1 1 calc R U . . .
H22C H -0.227711 0.405937 2.130476 0.126 Uiso 1 1 calc R U . . .
Cl2S Cl 0.1522(6) 0.26683(16) 1.1974(5) 0.0377(9) Uani 0.25 1 d D U P A -1
C1S C -0.0493(14) 0.2794(5) 1.0943(19) 0.041(3) Uani 0.25 1 d D U P A -1
H1SA H -0.132143 0.290864 1.156307 0.049 Uiso 0.25 1 calc R U P A -1
H1SB H -0.043545 0.305739 1.016858 0.049 Uiso 0.25 1 calc R U P A -1
Cl1S Cl -0.0934(9) 0.2154(4) 1.0230(11) 0.0602(14) Uani 0.25 1 d D U P A -1
C1S' C -0.0655(14) 0.2700(5) 1.1193(17) 0.041(3) Uani 0.25 1 d D U P B -2
H1SC H -0.129143 0.270648 1.202307 0.049 Uiso 0.25 1 calc R U P B -2
H1SD H -0.106455 0.300245 1.056645 0.049 Uiso 0.25 1 calc R U P B -2
Cl1' Cl 0.1456(8) 0.2840(2) 1.1910(7) 0.0602(14) Uani 0.25 1 d D U P B -2
Cl2' Cl -0.1291(6) 0.2129(3) 1.0197(7) 0.0388(9) Uani 0.25 1 d D U P B -2

loop_
_atom_site_aniso_label
_atom_site_aniso_U_11
_atom_site_aniso_U_22
_atom_site_aniso_U_33
_atom_site_aniso_U_23
_atom_site_aniso_U_13
_atom_site_aniso_U_12
O1 0.0180(6) 0.0273(7) 0.0309(7) 0.0008(5) -0.0020(5) 0.0008(5)
N1 0.0319(12) 0.0201(11) 0.0158(10) 0.000 -0.0056(8) 0.000
C1 0.0177(11) 0.0236(11) 0.0129(10) 0.000 0.0022(8) 0.000
C2 0.0166(7) 0.0235(8) 0.0156(7) 0.0007(6) 0.0024(6) 0.0003(6)
C3 0.0215(8) 0.0299(9) 0.0156(8) 0.0060(6) 0.0012(6) 0.0013(7)
C4 0.0233(12) 0.0371(14) 0.0125(10) 0.000 -0.0004(9) 0.000
C5 0.0193(8) 0.0231(8) 0.0201(8) 0.0011(6) 0.0012(6) 0.0009(6)
C6 0.0218(9) 0.0303(10) 0.0456(12) 0.0030(8) 0.0085(8) 0.0000(7)
C7 0.0243(9) 0.0234(8) 0.0183(8) 0.0013(6) 0.0043(6) 0.0039(7)
C8 0.0231(9) 0.0298(9) 0.0284(9) 0.0060(7) 0.0063(7) 0.0026(7)
C9 0.0254(9) 0.0353(10) 0.0279(9) 0.0059(8) 0.0048(7) 0.0082(8)
C10 0.0349(10) 0.0254(9) 0.0291(9) 0.0057(7) 0.0064(8) 0.0094(8)
C11 0.0344(10) 0.0209(8) 0.0298(9) -0.0005(7) 0.0065(8) 0.0027(7)
C12 0.0247(9) 0.0229(8) 0.0254(9) -0.0013(7) 0.0013(7) 0.0018(7)
C13 0.0277(11) 0.0509(14) 0.0587(15) 0.0198(11) 0.0009(10) 0.0094(10)
C14 0.0418(12) 0.0240(10) 0.0543(14) 0.0044(9) 0.0038(10) -0.0020(9)
C15 0.0325(10) 0.0261(9) 0.0174(8) 0.0026(6) 0.0018(7) 0.0098(7)
C16 0.0343(10) 0.0380(11) 0.0255(9) 0.0099(8) 0.0108(8) 0.0121(8)
C17 0.0547(14) 0.0539(14) 0.0342(12) 0.0209(10) 0.0228(10) 0.0315(12)
C18 0.082(2) 0.0632(16) 0.0216(10) 0.0110(10) 0.0183(11) 0.0431(15)
C19 0.087(2) 0.0454(13) 0.0200(10) -0.0040(9) -0.0050(11) 0.0333(13)
C20 0.0519(13) 0.0331(10) 0.0239(9) -0.0032(8) -0.0049(9) 0.0138(9)
C21 0.0679(19) 0.081(2) 0.0657(18) 0.0346(16) 0.0476(16) 0.0294(16)
C22 0.136(3) 0.077(2) 0.0301(14) -0.0220(13) -0.0196(16) 0.031(2)
Cl2S 0.0262(11) 0.054(2) 0.0355(12) -0.0077(12) 0.0128(9) -0.0084(12)
C1S 0.030(3) 0.054(4) 0.043(5) -0.005(4) 0.016(3) -0.007(3)
Cl1S 0.0544(19) 0.079(3) 0.0497(16) -0.0107(17) 0.0165(13) -0.0086(18)
C1S' 0.030(3) 0.054(4) 0.043(5) -0.005(4) 0.016(3) -0.007(3)
Cl1' 0.0544(19) 0.079(3) 0.0497(16) -0.0107(17) 0.0165(13) -0.0086(18)
Cl2' 0.040(2) 0.0489(16) 0.0281(12) -0.0141(11) 0.0083(15) -0.0108(16)

loop_
_atom_type_symbol
_atom_type_description
_atom_type_scat_dispersion_real
_atom_type_scat_dispersion_imag
_atom_type_scat_source
C C 0.0033 0.0016 'International Tables Vol C Tables 4.2.6.8 and 6.1.1.4'
H H 0.0000 0.0000 'International Tables Vol C Tables 4.2.6.8 and 6.1.1.4'
Cl Cl 0.1484 0.1585 'International Tables Vol C Tables 4.2.6.8 and 6.1.1.4'
N N 0.0061 0.0033 'International Tables Vol C Tables 4.2.6.8 and 6.1.1.4'
O O 0.0106 0.0060 'International Tables Vol C Tables 4.2.6.8 and 6.1.1.4'

loop_
_geom_angle_atom_site_label_1
_geom_angle_atom_site_label_2
_geom_angle_atom_site_label_3
_geom_angle
_geom_angle_site_symmetry_1
_geom_angle_site_symmetry_3
C6 O1 C5 115.57(14) . .
C1 N1 H1 120.9(14) . .
C1 N1 H1 120.9(14) . 4_565
H1 N1 H1 118(3) . 4_565
N1 C1 C2 120.28(10) . 4_565
N1 C1 C2 120.28(10) . .
C2 C1 C2 119.3(2) 4_565 .
C3 C2 C1 118.72(16) . .
C3 C2 C5 121.23(15) . .
C1 C2 C5 119.72(14) . .
C4 C3 C2 121.72(17) . .
C4 C3 H3 119.1 . .
C2 C3 H3 119.1 . .
C3 C4 C3 119.4(2) . 4_565
C3 C4 H4 120.3 . .
C3 C4 H4 120.3 4_565 .
O1 C5 C2 109.49(13) . .
O1 C5 C15 104.41(14) . .
C2 C5 C15 113.52(14) . .
O1 C5 C7 109.70(14) . .
C2 C5 C7 114.32(14) . .
C15 C5 C7 104.87(13) . .
O1 C6 H6A 109.5 . .
O1 C6 H6B 109.5 . .
H6A C6 H6B 109.5 . .
O1 C6 H6C 109.5 . .
H6A C6 H6C 109.5 . .
H6B C6 H6C 109.5 . .
C12 C7 C8 118.35(16) . .
C12 C7 C5 120.63(15) . .
C8 C7 C5 120.84(16) . .
C9 C8 C7 121.24(18) . .
C9 C8 H8 119.4 . .
C7 C8 H8 119.4 . .
C8 C9 C10 118.97(18) . .
C8 C9 C13 120.88(19) . .
C10 C9 C13 120.16(18) . .
C11 C10 C9 121.21(17) . .
C11 C10 H10 119.4 . .
C9 C10 H10 119.4 . .
C10 C11 C12 118.85(18) . .
C10 C11 C14 120.44(18) . .
C12 C11 C14 120.71(18) . .
C7 C12 C11 121.35(17) . .
C7 C12 H12 119.3 . .
C11 C12 H12 119.3 . .
C9 C13 H13A 109.5 . .
C9 C13 H13B 109.5 . .
H13A C13 H13B 109.5 . .
C9 C13 H13C 109.5 . .
H13A C13 H13C 109.5 . .
H13B C13 H13C 109.5 . .
C11 C14 H14A 109.5 . .
C11 C14 H14B 109.5 . .
H14A C14 H14B 109.5 . .
C11 C14 H14C 109.5 . .
H14A C14 H14C 109.5 . .
H14B C14 H14C 109.5 . .
C20 C15 C16 119.27(19) . .
C20 C15 C5 119.47(18) . .
C16 C15 C5 121.06(16) . .
C15 C16 C17 120.9(2) . .
C15 C16 H16 119.6 . .
C17 C16 H16 119.6 . .
C18 C17 C16 118.6(2) . .
C18 C17 C21 120.9(2) . .
C16 C17 C21 120.5(3) . .
C17 C18 C19 121.8(2) . .
C17 C18 H18 119.1 . .
C19 C18 H18 119.1 . .
C18 C19 C20 118.8(2) . .
C18 C19 C22 121.2(3) . .
C20 C19 C22 119.9(3) . .
C15 C20 C19 120.6(2) . .
C15 C20 H20 119.7 . .
C19 C20 H20 119.7 . .
C17 C21 H21A 109.5 . .
C17 C21 H21B 109.5 . .
H21A C21 H21B 109.5 . .
C17 C21 H21C 109.5 . .
H21A C21 H21C 109.5 . .
H21B C21 H21C 109.5 . .
C19 C22 H22A 109.5 . .
C19 C22 H22B 109.5 . .
H22A C22 H22B 109.5 . .
C19 C22 H22C 109.5 . .
H22A C22 H22C 109.5 . .
H22B C22 H22C 109.5 . .
Cl1S C1S Cl2S 98.8(6) . .
Cl1S C1S H1SA 112.0 . .
Cl2S C1S H1SA 112.0 . .
Cl1S C1S H1SB 112.0 . .
Cl2S C1S H1SB 112.0 . .
H1SA C1S H1SB 109.7 . .
Cl2' C1S' Cl1' 123.6(8) . .
Cl2' C1S' H1SC 106.4 . .
Cl1' C1S' H1SC 106.4 . .
Cl2' C1S' H1SD 106.4 . .
Cl1' C1S' H1SD 106.4 . .
H1SC C1S' H1SD 106.5 . .

loop_
_geom_bond_atom_site_label_1
_geom_bond_atom_site_label_2
_geom_bond_distance
_geom_bond_site_symmetry_2
O1 C6 1.420(2) .
O1 C5 1.446(2) .
N1 C1 1.370(3) .
N1 H1 0.84(2) .
N1 H1 0.84(2) 4_565
C1 C2 1.421(2) 4_565
C1 C2 1.421(2) .
C2 C3 1.392(2) .
C2 C5 1.533(2) .
C3 C4 1.381(2) .
C3 H3 0.9500 .
C4 H4 0.9500 .
C5 C15 1.541(2) .
C5 C7 1.542(2) .
C6 H6A 0.9800 .
C6 H6B 0.9800 .
C6 H6C 0.9800 .
C7 C12 1.385(3) .
C7 C8 1.398(3) .
C8 C9 1.388(3) .
C8 H8 0.9500 .
C9 C10 1.388(3) .
C9 C13 1.506(3) .
C10 C11 1.383(3) .
C10 H10 0.9500 .
C11 C12 1.397(3) .
C11 C14 1.504(3) .
C12 H12 0.9500 .
C13 H13A 0.9800 .
C13 H13B 0.9800 .
C13 H13C 0.9800 .
C14 H14A 0.9800 .
C14 H14B 0.9800 .
C14 H14C 0.9800 .
C15 C20 1.390(3) .
C15 C16 1.390(3) .
C16 C17 1.400(3) .
C16 H16 0.9500 .
C17 C18 1.378(4) .
C17 C21 1.502(4) .
C18 C19 1.388(4) .
C18 H18 0.9500 .
C19 C20 1.397(3) .
C19 C22 1.506(4) .
C20 H20 0.9500 .
C21 H21A 0.9800 .
C21 H21B 0.9800 .
C21 H21C 0.9800 .
C22 H22A 0.9800 .
C22 H22B 0.9800 .
C22 H22C 0.9800 .
Cl2S C1S 1.784(9) .
C1S Cl1S 1.769(8) .
C1S H1SA 0.9900 .
C1S H1SB 0.9900 .
C1S' Cl2' 1.755(8) .
C1S' Cl1' 1.765(8) .
C1S' H1SC 0.9900 .
C1S' H1SD 0.9900 .
